data_4134942
loop_
_publ_author_name
'Ryan, Austin J.'
'Balasubramani, Sreeganesh'
'Ziller, Joseph W.'
'Furche, Filipp'
'Evans, William J.'

_publ_section_title
;
 Formation of the End-on Bound Lanthanide Dinitrogen Complexes,
 [(R2N)3Ln-N=N-Ln(NR2)3]2-, from Divalent [(R2N)3Ln]1- Salts (R = SiMe3).
;
_journal_name_full 'Journal of the American Chemical Society'
_journal_paper_doi 10.1021/jacs.0c01021
_journal_year 2020
_chemical_absolute_configuration unk
_chemical_formula_sum 'C58 H146 Gd2 K N7 O7 Si10'
_chemical_formula_weight 1688.31
_space_group_crystal_system monoclinic
_space_group_IT_number 4
_space_group_name_Hall 'P 2yb'
_space_group_name_H-M_alt 'P 1 21 1'
_atom_sites_solution_hydrogens geom
_atom_sites_solution_primary 'dual space'
_atom_sites_solution_secondary difmap
_audit_creation_method SHELXL-2014/7
_cell_angle_alpha 90
_cell_angle_beta 93.7131(11)
_cell_angle_gamma 90
_cell_formula_units_Z 2
_cell_length_a 12.6104(11)
_cell_length_b 20.7558(17)
_cell_length_c 16.9683(14)
_cell_measurement_reflns_used 9987
_cell_measurement_temperature 88(2)
_cell_measurement_theta_max 28.79
_cell_measurement_theta_min 2.19
_cell_volume 4431.9(6)
_computing_cell_refinement 'Bruker SAINT 8.34a, 2013'
_computing_data_collection 'Bruker APEX2 2014.11-0, 2014'
_computing_data_reduction 'Bruker SAINT 8.34a, 2013'
_computing_molecular_graphics 'Bruker SHELXTL'
_computing_publication_material 'Bruker SHELXTL'
_computing_structure_refinement 'SHELXL-2014/7 (Sheldrick, 2014)'
_computing_structure_solution 'Bruker SHELXTL 2014/4'
_diffrn_ambient_temperature 88(2)
_diffrn_measured_fraction_theta_full 1.000
_diffrn_measured_fraction_theta_max 1.000
_diffrn_measurement_device_type 'Bruker SMART APEX II CCD'
_diffrn_measurement_method '\f and \w scans'
_diffrn_radiation_type MoK\a
_diffrn_radiation_wavelength 0.71073
_diffrn_reflns_av_unetI/netI 0.0274
_diffrn_reflns_Laue_measured_fraction_full 1.000
_diffrn_reflns_Laue_measured_fraction_max 1.000
_diffrn_reflns_limit_h_max 16
_diffrn_reflns_limit_h_min -16
_diffrn_reflns_limit_k_max 26
_diffrn_reflns_limit_k_min 0
_diffrn_reflns_limit_l_max 22
_diffrn_reflns_limit_l_min 0
_diffrn_reflns_number 10403
_diffrn_reflns_point_group_measured_fraction_full 0.515
_diffrn_reflns_point_group_measured_fraction_max 0.514
_diffrn_reflns_theta_full 25.500
_diffrn_reflns_theta_max 27.485
_diffrn_reflns_theta_min 1.552
_diffrn_source 'fine-focus sealed tube'
_exptl_absorpt_coefficient_mu 1.709
_exptl_absorpt_correction_T_max 0.745829
_exptl_absorpt_correction_T_min 0.745829
_exptl_absorpt_correction_type multi-scan
_exptl_absorpt_process_details 'TWINABS 2012/1'
_exptl_crystal_colour yellow
_exptl_crystal_density_diffrn 1.265
_exptl_crystal_description irregular
_exptl_crystal_F_000 1772
_exptl_crystal_size_max 0.465
_exptl_crystal_size_mid 0.460
_exptl_crystal_size_min 0.440
_refine_diff_density_max 1.032
_refine_diff_density_min -0.811
_refine_diff_density_rms 0.112
_refine_ls_abs_structure_details
; 
No quotients, so Flack parameter determined by classical intensity fit 
;
_refine_ls_abs_structure_Flack 0.115(8)
_refine_ls_extinction_method none
_refine_ls_goodness_of_fit_ref 1.068
_refine_ls_hydrogen_treatment constr
_refine_ls_matrix_type full
_refine_ls_number_parameters 647
_refine_ls_number_reflns 10403
_refine_ls_number_restraints 12
_refine_ls_restrained_S_all 1.069
_refine_ls_R_factor_all 0.0352
_refine_ls_R_factor_gt 0.0333
_refine_ls_shift/su_max 0.002
_refine_ls_shift/su_mean 0.000
_refine_ls_structure_factor_coef Fsqd
_refine_ls_weighting_details 'w=1/[\s^2^(Fo^2^)+(0.0462P)^2^+8.2544P] where P=(Fo^2^+2Fc^2^)/3'
_refine_ls_weighting_scheme calc
_refine_ls_wR_factor_gt 0.0846
_refine_ls_wR_factor_ref 0.0862
_reflns_Friedel_coverage 0.000
_reflns_Friedel_fraction_full 0.000
_reflns_Friedel_fraction_max 0.000
_reflns_number_gt 10154
_reflns_number_total 10403
_reflns_threshold_expression 'I > 2\s(I)'
_cod_data_source_file ja0c01021_si_005.cif
_cod_data_source_block ajr56
_cod_original_sg_symbol_H-M 'P 21'
_cod_database_code 4134942
_shelx_shelxl_version_number 2014/7
_shelx_space_group_comment
; 
The symmetry employed for this shelxl refinement is uniquely defined 
by the following loop, which should always be used as a source of 
symmetry information in preference to the above space-group names. 
They are only intended as comments. 
;
_shelx_estimated_absorpt_t_min 0.504
_shelx_estimated_absorpt_t_max 0.520
_exptl_absorpt_special_details
; 
HKLF 5 dataset constructed from all observations involving domain 1 
   19238 Corrected reflections written to file twin5.hkl 
 Reflections merged according to point-group 2/m 
 Single reflections that also occur in composites omitted 
 Minimum and maximum apparent transmission:  0.617083  0.745829 
 Additional spherical absorption correction applied with mu*r =  0.2000 
;

loop_
_space_group_symop_operation_xyz
'x, y, z'
'-x, y+1/2, -z'

loop_
_atom_site_label
_atom_site_type_symbol
_atom_site_fract_x
_atom_site_fract_y
_atom_site_fract_z
_atom_site_U_iso_or_equiv
_atom_site_adp_type
_atom_site_occupancy
_atom_site_site_symmetry_order
_atom_site_calc_flag
_atom_site_refinement_flags_posn
_atom_site_refinement_flags_adp
_atom_site_refinement_flags_occupancy
_atom_site_disorder_assembly
_atom_site_disorder_group
Gd1 Gd 0.43879(2) 0.58700(2) 0.74150(2) 0.01557(7) Uani 1 1 d . . . . .
Gd2 Gd 0.57529(2) 0.78946(2) 0.72920(2) 0.01990(8) Uani 1 1 d . . . . .
Si1 Si 0.36474(17) 0.63470(11) 0.92721(12) 0.0229(4) Uani 1 1 d . . . . .
Si2 Si 0.21985(17) 0.53714(11) 0.85221(13) 0.0239(4) Uani 1 1 d . . . . .
Si3 Si 0.61142(18) 0.46463(11) 0.81639(14) 0.0241(4) Uani 1 1 d . . . . .
Si4 Si 0.67910(17) 0.52758(10) 0.67226(13) 0.0241(4) Uani 1 1 d . . . . .
Si5 Si 0.34217(17) 0.50981(11) 0.56214(13) 0.0250(4) Uani 1 1 d . . . . .
Si6 Si 0.23559(16) 0.63136(11) 0.60597(12) 0.0233(4) Uani 1 1 d . . . . .
Si7 Si 0.84188(15) 0.74500(10) 0.78882(13) 0.0246(4) Uani 1 1 d . . . . .
Si8 Si 0.79919(16) 0.88243(11) 0.74690(16) 0.0324(5) Uani 1 1 d . . . . .
Si9 Si 0.48463(18) 0.88940(11) 0.87034(14) 0.0274(4) Uani 1 1 d . . . . .
Si10 Si 0.36584(16) 0.89935(11) 0.71116(14) 0.0252(4) Uani 1 1 d . . . . .
O1 O 0.6064(4) 0.7816(3) 0.5879(3) 0.0308(12) Uani 1 1 d . . . . .
N1 N 0.5179(5) 0.6912(3) 0.7735(4) 0.0220(13) Uani 1 1 d . . . . .
N2 N 0.4922(5) 0.6923(3) 0.7013(4) 0.0194(12) Uani 1 1 d . . . . .
N3 N 0.3323(5) 0.5828(3) 0.8505(3) 0.0203(11) Uani 1 1 d . . . . .
N4 N 0.5876(4) 0.5202(3) 0.7417(4) 0.0194(11) Uani 1 1 d . . . . .
N5 N 0.3262(5) 0.5721(3) 0.6262(3) 0.0193(12) Uani 1 1 d . . . . .
N6 N 0.7545(4) 0.8058(3) 0.7595(4) 0.0225(12) Uani 1 1 d . . . . .
N7 N 0.4634(5) 0.8678(3) 0.7738(4) 0.0224(13) Uani 1 1 d . . . . .
C00N C 0.2270(6) 0.8799(4) 0.7380(6) 0.0365(19) Uani 1 1 d . . . . .
H00A H 0.2247 0.8356 0.7578 0.055 Uiso 1 1 calc R U . . .
H00B H 0.1778 0.8843 0.6912 0.055 Uiso 1 1 calc R U . . .
H00C H 0.2062 0.9096 0.7791 0.055 Uiso 1 1 calc R U . . .
C00S C 0.3582(7) 0.8926(5) 0.9259(6) 0.039(2) Uani 1 1 d . . . . .
H00D H 0.3074 0.8606 0.9038 0.058 Uiso 1 1 calc R U . . .
H00E H 0.3268 0.9357 0.9207 0.058 Uiso 1 1 calc R U . . .
H00F H 0.3753 0.8831 0.9819 0.058 Uiso 1 1 calc R U . . .
C00X C 0.7722(7) 0.6798(4) 0.8420(5) 0.0308(18) Uani 1 1 d . . . . .
H00G H 0.7408 0.6980 0.8884 0.046 Uiso 1 1 calc R U . . .
H00H H 0.8233 0.6462 0.8588 0.046 Uiso 1 1 calc R U . . .
H00I H 0.7159 0.6611 0.8065 0.046 Uiso 1 1 calc R U . . .
C1 C 0.5105(7) 0.6313(4) 0.9586(5) 0.0336(19) Uani 1 1 d . . . . .
H1A H 0.5257 0.5915 0.9884 0.050 Uiso 1 1 calc R U . . .
H1B H 0.5295 0.6685 0.9921 0.050 Uiso 1 1 calc R U . . .
H1C H 0.5520 0.6320 0.9118 0.050 Uiso 1 1 calc R U . . .
C01A C 0.6901(7) 0.9316(4) 0.6953(5) 0.0325(18) Uani 1 1 d . . . . .
H01A H 0.6744 0.9146 0.6419 0.049 Uiso 1 1 calc R U . . .
H01B H 0.7130 0.9766 0.6921 0.049 Uiso 1 1 calc R U . . .
H01C H 0.6262 0.9292 0.7251 0.049 Uiso 1 1 calc R U . . .
C01D C 0.3799(7) 0.8667(5) 0.6096(5) 0.039(2) Uani 1 1 d . . . . .
H01D H 0.4499 0.8783 0.5920 0.058 Uiso 1 1 calc R U . . .
H01E H 0.3243 0.8849 0.5732 0.058 Uiso 1 1 calc R U . . .
H01F H 0.3730 0.8196 0.6105 0.058 Uiso 1 1 calc R U . . .
C01K C 0.9537(8) 0.7720(5) 0.8610(7) 0.044(3) Uani 1 1 d . . . . .
H01G H 1.0010 0.8010 0.8342 0.067 Uiso 1 1 calc R U . . .
H01H H 0.9939 0.7343 0.8808 0.067 Uiso 1 1 calc R U . . .
H01I H 0.9242 0.7946 0.9053 0.067 Uiso 1 1 calc R U . . .
C01L C 0.8389(9) 0.9272(5) 0.8408(7) 0.051(3) Uani 1 1 d . . . . .
H01J H 0.7832 0.9224 0.8781 0.076 Uiso 1 1 calc R U . . .
H01K H 0.8483 0.9730 0.8290 0.076 Uiso 1 1 calc R U . . .
H01L H 0.9057 0.9095 0.8643 0.076 Uiso 1 1 calc R U . . .
C01Q C 0.3730(7) 0.9899(4) 0.7034(7) 0.044(3) Uani 1 1 d . . . . .
H01M H 0.3372 1.0094 0.7471 0.067 Uiso 1 1 calc R U . . .
H01N H 0.3381 1.0038 0.6530 0.067 Uiso 1 1 calc R U . . .
H01O H 0.4476 1.0035 0.7062 0.067 Uiso 1 1 calc R U . . .
C01R C 0.9167(7) 0.8884(6) 0.6846(8) 0.053(3) Uani 1 1 d . . . . .
H01P H 0.9474 0.9317 0.6896 0.079 Uiso 1 1 calc R U . . .
H01Q H 0.8937 0.8802 0.6292 0.079 Uiso 1 1 calc R U . . .
H01R H 0.9702 0.8565 0.7024 0.079 Uiso 1 1 calc R U . . .
C2 C 0.2994(8) 0.6205(4) 1.0227(5) 0.0331(19) Uani 1 1 d . . . . .
H2A H 0.2226 0.6152 1.0117 0.050 Uiso 1 1 calc R U . . .
H2B H 0.3128 0.6574 1.0579 0.050 Uiso 1 1 calc R U . . .
H2C H 0.3288 0.5814 1.0482 0.050 Uiso 1 1 calc R U . . .
C3 C 0.3263(7) 0.7214(4) 0.9025(5) 0.0309(18) Uani 1 1 d . . . . .
H3A H 0.3619 0.7353 0.8558 0.046 Uiso 1 1 calc R U . . .
H3B H 0.3480 0.7493 0.9473 0.046 Uiso 1 1 calc R U . . .
H3C H 0.2491 0.7242 0.8918 0.046 Uiso 1 1 calc R U . . .
C4 C 0.2152(7) 0.4804(4) 0.9384(5) 0.0302(18) Uani 1 1 d . . . . .
H4A H 0.2757 0.4508 0.9387 0.045 Uiso 1 1 calc R U . . .
H4B H 0.1488 0.4558 0.9337 0.045 Uiso 1 1 calc R U . . .
H4C H 0.2186 0.5052 0.9877 0.045 Uiso 1 1 calc R U . . .
C5 C 0.2006(7) 0.4827(4) 0.7653(5) 0.036(2) Uani 1 1 d . . . . .
H5A H 0.1967 0.5084 0.7167 0.055 Uiso 1 1 calc R U . . .
H5B H 0.1343 0.4584 0.7687 0.055 Uiso 1 1 calc R U . . .
H5C H 0.2604 0.4526 0.7647 0.055 Uiso 1 1 calc R U . . .
C6 C 0.0950(6) 0.5885(6) 0.8507(5) 0.0371(18) Uani 1 1 d . . . . .
H6A H 0.1024 0.6207 0.8929 0.056 Uiso 1 1 calc R U . . .
H6B H 0.0336 0.5609 0.8589 0.056 Uiso 1 1 calc R U . . .
H6C H 0.0846 0.6102 0.7996 0.056 Uiso 1 1 calc R U . . .
C7 C 0.4858(7) 0.4443(4) 0.8644(6) 0.0332(19) Uani 1 1 d . . . . .
H7A H 0.4552 0.4836 0.8854 0.050 Uiso 1 1 calc R U . . .
H7B H 0.5017 0.4137 0.9076 0.050 Uiso 1 1 calc R U . . .
H7C H 0.4349 0.4248 0.8253 0.050 Uiso 1 1 calc R U . . .
C8 C 0.7118(7) 0.4954(4) 0.8944(5) 0.0315(18) Uani 1 1 d . . . . .
H8A H 0.6839 0.5339 0.9191 0.047 Uiso 1 1 calc R U . . .
H8B H 0.7780 0.5061 0.8700 0.047 Uiso 1 1 calc R U . . .
H8C H 0.7259 0.4620 0.9346 0.047 Uiso 1 1 calc R U . . .
C9 C 0.6604(7) 0.3845(4) 0.7818(6) 0.0362(19) Uani 1 1 d . . . . .
H9A H 0.6641 0.3540 0.8260 0.054 Uiso 1 1 calc R U . . .
H9B H 0.7312 0.3898 0.7621 0.054 Uiso 1 1 calc R U . . .
H9C H 0.6113 0.3681 0.7394 0.054 Uiso 1 1 calc R U . . .
C10 C 0.6745(7) 0.4608(4) 0.5962(6) 0.038(2) Uani 1 1 d . . . . .
H10A H 0.7337 0.4659 0.5620 0.056 Uiso 1 1 calc R U . . .
H10B H 0.6071 0.4629 0.5641 0.056 Uiso 1 1 calc R U . . .
H10C H 0.6803 0.4190 0.6230 0.056 Uiso 1 1 calc R U . . .
C11 C 0.8212(6) 0.5301(4) 0.7122(5) 0.0325(18) Uani 1 1 d . . . . .
H11A H 0.8297 0.5634 0.7530 0.049 Uiso 1 1 calc R U . . .
H11B H 0.8670 0.5400 0.6693 0.049 Uiso 1 1 calc R U . . .
H11C H 0.8411 0.4881 0.7351 0.049 Uiso 1 1 calc R U . . .
C12 C 0.6568(7) 0.6053(4) 0.6170(5) 0.0287(17) Uani 1 1 d . . . . .
H12A H 0.6788 0.6415 0.6514 0.043 Uiso 1 1 calc R U . . .
H12B H 0.5813 0.6096 0.6004 0.043 Uiso 1 1 calc R U . . .
H12C H 0.6988 0.6053 0.5703 0.043 Uiso 1 1 calc R U . . .
C13 C 0.4317(7) 0.5313(5) 0.4810(5) 0.0367(19) Uani 1 1 d . . . . .
H13A H 0.4040 0.5698 0.4531 0.055 Uiso 1 1 calc R U . . .
H13B H 0.4339 0.4953 0.4437 0.055 Uiso 1 1 calc R U . . .
H13C H 0.5035 0.5400 0.5040 0.055 Uiso 1 1 calc R U . . .
C014 C 0.9058(7) 0.7090(4) 0.7033(6) 0.0335(19) Uani 1 1 d . . . . .
H01S H 0.8508 0.6924 0.6652 0.050 Uiso 1 1 calc R U . . .
H01T H 0.9526 0.6737 0.7218 0.050 Uiso 1 1 calc R U . . .
H01U H 0.9475 0.7420 0.6780 0.050 Uiso 1 1 calc R U . . .
C14 C 0.3939(7) 0.4354(4) 0.6135(6) 0.0348(19) Uani 1 1 d . . . . .
H14A H 0.4551 0.4465 0.6495 0.052 Uiso 1 1 calc R U . . .
H14B H 0.4157 0.4043 0.5743 0.052 Uiso 1 1 calc R U . . .
H14C H 0.3380 0.4165 0.6437 0.052 Uiso 1 1 calc R U . . .
C15 C 0.2141(7) 0.4834(5) 0.5074(5) 0.034(2) Uani 1 1 d . . . . .
H15A H 0.1625 0.4713 0.5456 0.052 Uiso 1 1 calc R U . . .
H15B H 0.2281 0.4462 0.4740 0.052 Uiso 1 1 calc R U . . .
H15C H 0.1855 0.5188 0.4744 0.052 Uiso 1 1 calc R U . . .
C015 C 0.5779(7) 0.8296(4) 0.9209(5) 0.0303(17) Uani 1 1 d . . . . .
H01V H 0.5423 0.7878 0.9239 0.045 Uiso 1 1 calc R U . . .
H01W H 0.5988 0.8448 0.9744 0.045 Uiso 1 1 calc R U . . .
H01X H 0.6413 0.8250 0.8909 0.045 Uiso 1 1 calc R U . . .
C16 C 0.0921(6) 0.6040(5) 0.5993(6) 0.037(2) Uani 1 1 d . . . . .
H16A H 0.0819 0.5710 0.5583 0.056 Uiso 1 1 calc R U . . .
H16B H 0.0458 0.6409 0.5860 0.056 Uiso 1 1 calc R U . . .
H16C H 0.0744 0.5861 0.6502 0.056 Uiso 1 1 calc R U . . .
C17 C 0.2566(8) 0.6742(5) 0.5093(6) 0.045(2) Uani 1 1 d . . . . .
H17A H 0.2180 0.7152 0.5078 0.067 Uiso 1 1 calc R U . . .
H17B H 0.2300 0.6471 0.4651 0.067 Uiso 1 1 calc R U . . .
H17C H 0.3326 0.6824 0.5053 0.067 Uiso 1 1 calc R U . . .
C18 C 0.2394(6) 0.6941(4) 0.6854(5) 0.0291(18) Uani 1 1 d . . . . .
H18A H 0.2480 0.6732 0.7372 0.044 Uiso 1 1 calc R U . . .
H18B H 0.1729 0.7187 0.6817 0.044 Uiso 1 1 calc R U . . .
H18C H 0.2993 0.7233 0.6789 0.044 Uiso 1 1 calc R U . . .
C019 C 0.5474(8) 0.9713(4) 0.8862(6) 0.041(2) Uani 1 1 d . . . . .
H01Y H 0.6202 0.9704 0.8692 0.062 Uiso 1 1 calc R U . . .
H H 0.5486 0.9825 0.9423 0.062 Uiso 1 1 calc R U . . .
HA H 0.5059 1.0035 0.8552 0.062 Uiso 1 1 calc R U . . .
C19 C 0.5376(7) 0.7496(5) 0.5280(5) 0.035(2) Uani 1 1 d . . . . .
H19A H 0.4791 0.7786 0.5089 0.042 Uiso 1 1 calc R U . . .
H19B H 0.5066 0.7101 0.5497 0.042 Uiso 1 1 calc R U . . .
C20 C 0.6071(9) 0.7330(7) 0.4615(6) 0.052(3) Uani 1 1 d . . . . .
H20A H 0.5848 0.7572 0.4130 0.063 Uiso 1 1 calc R U . . .
H20B H 0.6040 0.6863 0.4498 0.063 Uiso 1 1 calc R U . . .
C21 C 0.7178(11) 0.7527(7) 0.4925(8) 0.064(3) Uani 1 1 d . . . . .
H21A H 0.7569 0.7152 0.5157 0.077 Uiso 1 1 calc R U . . .
H21B H 0.7581 0.7705 0.4493 0.077 Uiso 1 1 calc R U . . .
C22 C 0.7035(8) 0.8006(6) 0.5513(6) 0.051(3) Uani 1 1 d . . . . .
H22A H 0.6956 0.8439 0.5271 0.061 Uiso 1 1 calc R U . . .
H22B H 0.7648 0.8012 0.5909 0.061 Uiso 1 1 calc R U . . .
K1 K -0.0338(2) 0.70909(10) 0.24093(14) 0.0513(5) Uani 1 1 d . . . . .
O2 O -0.0863(9) 0.6168(5) 0.3370(7) 0.080(3) Uiso 1 1 d . . . . .
O3 O -0.0492(6) 0.7853(4) 0.3719(4) 0.0491(17) Uiso 1 1 d . . . . .
O4 O 0.1688(7) 0.6745(4) 0.2740(5) 0.063(2) Uiso 1 1 d . . . . .
O5 O 0.0534(8) 0.7941(6) 0.1456(7) 0.087(3) Uiso 1 1 d . . . . .
O6 O -0.0910(14) 0.6243(9) 0.1339(11) 0.138(6) Uiso 1 1 d . . . . .
O7 O -0.2122(14) 0.7763(9) 0.1904(11) 0.142(6) Uiso 1 1 d D U . . .
C23 C -0.0143(11) 0.5707(7) 0.3696(8) 0.067(3) Uiso 1 1 d . . . . .
H23A H 0.0384 0.5913 0.4073 0.080 Uiso 1 1 calc R U . . .
H23B H 0.0241 0.5497 0.3274 0.080 Uiso 1 1 calc R U . . .
C24 C -0.0807(10) 0.5210(6) 0.4121(8) 0.058(3) Uiso 1 1 d . . . . .
H24A H -0.1204 0.4916 0.3749 0.070 Uiso 1 1 calc R U . . .
H24B H -0.0376 0.4958 0.4520 0.070 Uiso 1 1 calc R U . . .
C25 C -0.1517(11) 0.5688(7) 0.4487(9) 0.068(4) Uiso 1 1 d . . . . .
H25A H -0.1163 0.5873 0.4974 0.081 Uiso 1 1 calc R U . . .
H25B H -0.2190 0.5482 0.4622 0.081 Uiso 1 1 calc R U . . .
C26 C -0.1727(14) 0.6211(9) 0.3857(11) 0.093(5) Uiso 1 1 d . . . . .
H26A H -0.2407 0.6131 0.3548 0.111 Uiso 1 1 calc R U . . .
H26B H -0.1755 0.6642 0.4104 0.111 Uiso 1 1 calc R U . . .
C27 C 0.0114(10) 0.7753(6) 0.4428(8) 0.060(3) Uiso 1 1 d . . . . .
H27A H 0.0627 0.7398 0.4371 0.072 Uiso 1 1 calc R U . . .
H27B H -0.0349 0.7644 0.4858 0.072 Uiso 1 1 calc R U . . .
C28 C 0.0691(16) 0.8382(10) 0.4601(13) 0.106(6) Uiso 1 1 d . . . . .
H28A H 0.0479 0.8576 0.5100 0.127 Uiso 1 1 calc R U . . .
H28B H 0.1472 0.8321 0.4633 0.127 Uiso 1 1 calc R U . . .
C29 C 0.0334(15) 0.8781(10) 0.3911(11) 0.099(5) Uiso 1 1 d . . . . .
H29A H 0.0229 0.9233 0.4074 0.118 Uiso 1 1 calc R U . . .
H29B H 0.0871 0.8773 0.3510 0.118 Uiso 1 1 calc R U . . .
C30 C -0.0643(11) 0.8512(7) 0.3594(9) 0.070(4) Uiso 1 1 d . . . . .
H30A H -0.1251 0.8675 0.3877 0.084 Uiso 1 1 calc R U . . .
H30B H -0.0765 0.8611 0.3025 0.084 Uiso 1 1 calc R U . . .
C31 C 0.2228(12) 0.6175(8) 0.2548(11) 0.086(4) Uiso 1 1 d . . . . .
H31A H 0.2007 0.6034 0.2005 0.104 Uiso 1 1 calc R U . . .
H31B H 0.2071 0.5824 0.2919 0.104 Uiso 1 1 calc R U . . .
C32 C 0.3388(12) 0.6335(7) 0.2615(10) 0.077(4) Uiso 1 1 d . . . . .
H32A H 0.3730 0.6162 0.3112 0.092 Uiso 1 1 calc R U . . .
H32B H 0.3749 0.6153 0.2164 0.092 Uiso 1 1 calc R U . . .
C33 C 0.3439(13) 0.7001(8) 0.2608(10) 0.081(4) Uiso 1 1 d . . . . .
H33A H 0.3521 0.7158 0.2064 0.097 Uiso 1 1 calc R U . . .
H33B H 0.4056 0.7151 0.2950 0.097 Uiso 1 1 calc R U . . .
C34 C 0.2432(9) 0.7251(6) 0.2907(8) 0.057(3) Uiso 1 1 d . . . . .
H34A H 0.2518 0.7339 0.3481 0.068 Uiso 1 1 calc R U . . .
H34B H 0.2205 0.7652 0.2629 0.068 Uiso 1 1 calc R U . . .
C35 C 0.0273(12) 0.8617(7) 0.1369(8) 0.064(3) Uiso 1 1 d . . . . .
H35A H -0.0466 0.8698 0.1507 0.077 Uiso 1 1 calc R U . . .
H35B H 0.0759 0.8883 0.1717 0.077 Uiso 1 1 calc R U . . .
C36 C 0.0394(9) 0.8767(6) 0.0559(7) 0.051(3) Uiso 1 1 d . . . . .
H36A H 0.0568 0.9229 0.0495 0.062 Uiso 1 1 calc R U . . .
H36B H -0.0264 0.8668 0.0232 0.062 Uiso 1 1 calc R U . . .
C37 C 0.1304(10) 0.8345(6) 0.0329(7) 0.053(3) Uiso 1 1 d . . . . .
H37A H 0.1260 0.8261 -0.0246 0.064 Uiso 1 1 calc R U . . .
H37B H 0.1999 0.8544 0.0485 0.064 Uiso 1 1 calc R U . . .
C38 C 0.1146(11) 0.7744(7) 0.0781(8) 0.065(3) Uiso 1 1 d . . . . .
H38A H 0.0745 0.7423 0.0449 0.078 Uiso 1 1 calc R U . . .
H38B H 0.1838 0.7555 0.0968 0.078 Uiso 1 1 calc R U . . .
C39 C -0.042(2) 0.6176(12) 0.0623(15) 0.130(8) Uiso 1 1 d . . . . .
H39A H 0.0346 0.6294 0.0699 0.156 Uiso 1 1 calc R U . . .
H39B H -0.0757 0.6465 0.0217 0.156 Uiso 1 1 calc R U . . .
C40 C -0.0524(13) 0.5495(8) 0.0362(10) 0.079(4) Uiso 1 1 d . . . . .
H40A H -0.0893 0.5469 -0.0170 0.094 Uiso 1 1 calc R U . . .
H40B H 0.0183 0.5290 0.0345 0.094 Uiso 1 1 calc R U . . .
C41 C -0.1124(13) 0.5189(8) 0.0925(10) 0.077(4) Uiso 1 1 d . . . . .
H41A H -0.1624 0.4873 0.0669 0.093 Uiso 1 1 calc R U . . .
H41B H -0.0655 0.4964 0.1327 0.093 Uiso 1 1 calc R U . . .
C42 C -0.167(2) 0.5686(15) 0.1266(18) 0.169(12) Uiso 1 1 d . . . . .
H42A H -0.1893 0.5557 0.1792 0.203 Uiso 1 1 calc R U . . .
H42B H -0.2311 0.5804 0.0928 0.203 Uiso 1 1 calc R U . . .
C43 C -0.2945(18) 0.7784(14) 0.2415(13) 0.142(8) Uiso 1 1 d D U . . .
H43A H -0.2711 0.7538 0.2895 0.171 Uiso 1 1 calc R U . . .
H43B H -0.3030 0.8238 0.2578 0.171 Uiso 1 1 calc R U . . .
C44 C -0.387(2) 0.7571(19) 0.2171(16) 0.224(15) Uiso 1 1 d D U . . .
H44A H -0.4035 0.7167 0.2448 0.268 Uiso 1 1 calc R U . . .
H44B H -0.4427 0.7893 0.2272 0.268 Uiso 1 1 calc R U . . .
C45 C -0.3839(17) 0.7470(12) 0.1427(14) 0.123(7) Uiso 1 1 d D U . . .
H45A H -0.4388 0.7728 0.1127 0.148 Uiso 1 1 calc R U . . .
H45B H -0.3958 0.7009 0.1304 0.148 Uiso 1 1 calc R U . . .
C46 C -0.287(2) 0.765(2) 0.1247(17) 0.224(15) Uiso 1 1 d D U . . .
H46A H -0.2939 0.8049 0.0929 0.269 Uiso 1 1 calc R U . . .
H46B H -0.2582 0.7312 0.0910 0.269 Uiso 1 1 calc R U . . .

loop_
_atom_site_aniso_label
_atom_site_aniso_U_11
_atom_site_aniso_U_22
_atom_site_aniso_U_33
_atom_site_aniso_U_23
_atom_site_aniso_U_13
_atom_site_aniso_U_12
Gd1 0.01622(13) 0.01466(13) 0.01577(13) -0.00114(12) 0.00049(11) 0.00001(13)
Gd2 0.01467(13) 0.01555(14) 0.02914(18) -0.00052(13) -0.00127(14) 0.00015(13)
Si1 0.0263(10) 0.0235(10) 0.0190(9) -0.0029(8) 0.0017(8) 0.0013(8)
Si2 0.0216(10) 0.0265(10) 0.0237(10) 0.0026(8) 0.0021(8) -0.0048(8)
Si3 0.0234(10) 0.0197(10) 0.0286(11) 0.0017(8) -0.0020(8) 0.0016(8)
Si4 0.0229(10) 0.0243(10) 0.0255(10) -0.0032(8) 0.0041(8) 0.0045(8)
Si5 0.0231(10) 0.0290(11) 0.0225(10) -0.0091(8) -0.0014(8) 0.0000(8)
Si6 0.0186(9) 0.0280(10) 0.0227(10) -0.0001(8) -0.0038(7) 0.0019(8)
Si7 0.0170(8) 0.0256(10) 0.0307(11) 0.0037(9) -0.0031(8) 0.0016(8)
Si8 0.0208(9) 0.0252(10) 0.0502(15) 0.0110(11) -0.0062(10) -0.0057(8)
Si9 0.0306(11) 0.0217(10) 0.0296(11) -0.0065(9) 0.0007(9) 0.0039(9)
Si10 0.0189(9) 0.0232(10) 0.0332(12) 0.0032(9) -0.0008(8) 0.0008(8)
O1 0.027(3) 0.030(3) 0.035(3) 0.005(2) -0.004(2) 0.001(2)
N1 0.021(3) 0.021(3) 0.023(3) -0.002(3) 0.001(3) -0.001(3)
N2 0.017(3) 0.015(3) 0.026(3) -0.001(3) 0.002(3) -0.001(2)
N3 0.021(3) 0.022(3) 0.019(3) -0.001(3) 0.003(2) 0.000(3)
N4 0.018(3) 0.017(3) 0.023(3) 0.004(2) -0.004(2) 0.001(2)
N5 0.022(3) 0.022(3) 0.014(3) -0.003(2) 0.000(2) 0.003(2)
N6 0.017(2) 0.022(3) 0.029(3) 0.007(2) 0.002(2) 0.000(2)
N7 0.026(3) 0.016(3) 0.024(3) -0.002(2) -0.004(2) 0.001(2)
C00N 0.022(3) 0.029(4) 0.057(6) 0.000(4) -0.001(4) -0.003(3)
C00S 0.039(5) 0.040(5) 0.038(5) -0.011(4) 0.011(4) 0.010(4)
C00X 0.032(4) 0.024(4) 0.036(5) 0.006(3) 0.002(4) 0.004(3)
C1 0.035(5) 0.030(4) 0.035(5) -0.004(4) -0.003(4) 0.000(4)
C01A 0.029(4) 0.027(4) 0.041(5) 0.009(4) -0.003(3) 0.001(3)
C01D 0.034(5) 0.053(6) 0.029(4) 0.007(4) 0.001(4) 0.004(4)
C01K 0.037(5) 0.041(6) 0.052(6) 0.006(4) -0.022(5) 0.003(4)
C01L 0.045(6) 0.035(5) 0.069(7) 0.005(5) -0.025(5) -0.013(4)
C01Q 0.027(4) 0.029(4) 0.075(7) 0.010(5) -0.015(4) -0.006(4)
C01R 0.020(4) 0.052(6) 0.085(9) 0.034(6) -0.001(5) -0.003(4)
C2 0.049(5) 0.029(4) 0.023(4) 0.000(3) 0.009(4) 0.002(4)
C3 0.040(5) 0.025(4) 0.029(4) -0.006(3) 0.005(3) 0.002(3)
C4 0.032(4) 0.032(4) 0.027(4) 0.003(3) 0.004(3) -0.007(4)
C5 0.045(5) 0.035(4) 0.028(4) -0.002(4) -0.004(4) -0.020(4)
C6 0.020(4) 0.045(5) 0.047(5) -0.007(5) 0.012(3) 0.000(4)
C7 0.034(4) 0.024(4) 0.042(5) 0.016(4) 0.003(4) -0.001(3)
C8 0.032(4) 0.031(4) 0.031(4) 0.010(3) -0.002(3) 0.004(4)
C9 0.043(5) 0.021(4) 0.045(5) 0.000(4) 0.002(4) 0.014(3)
C10 0.034(5) 0.031(4) 0.049(5) -0.018(4) 0.009(4) 0.005(4)
C11 0.023(4) 0.039(5) 0.037(4) -0.003(4) 0.008(3) 0.002(3)
C12 0.034(4) 0.030(4) 0.024(4) 0.005(3) 0.010(3) 0.007(3)
C13 0.027(4) 0.055(5) 0.028(4) -0.013(4) -0.001(4) -0.001(4)
C014 0.023(4) 0.037(5) 0.041(5) 0.002(4) 0.009(4) 0.004(3)
C14 0.031(4) 0.029(4) 0.045(5) -0.007(4) 0.001(4) 0.003(3)
C15 0.027(4) 0.048(5) 0.028(4) -0.017(4) -0.004(3) -0.005(4)
C015 0.038(4) 0.020(4) 0.031(4) 0.001(3) -0.007(4) -0.002(3)
C16 0.017(4) 0.049(6) 0.045(5) -0.011(4) -0.005(3) 0.000(3)
C17 0.042(5) 0.055(6) 0.036(5) 0.021(5) -0.008(4) 0.002(5)
C18 0.023(4) 0.023(4) 0.040(5) -0.002(3) -0.001(3) 0.006(3)
C019 0.046(6) 0.027(4) 0.050(5) -0.007(4) -0.006(4) -0.004(4)
C19 0.039(5) 0.037(5) 0.029(4) -0.001(4) -0.004(3) 0.008(4)
C20 0.056(6) 0.078(8) 0.023(4) -0.007(5) 0.004(4) 0.000(6)
C21 0.071(8) 0.060(8) 0.066(8) -0.007(6) 0.031(7) -0.015(7)
C22 0.039(5) 0.069(8) 0.044(5) 0.017(5) 0.009(4) -0.014(5)
K1 0.0744(15) 0.0327(10) 0.0461(12) -0.0039(9) -0.0022(12) 0.0114(10)

loop_
_atom_type_symbol
_atom_type_description
_atom_type_scat_dispersion_real
_atom_type_scat_dispersion_imag
_atom_type_scat_source
C C 0.0033 0.0016 'International Tables Vol C Tables 4.2.6.8 and 6.1.1.4'
H H 0.0000 0.0000 'International Tables Vol C Tables 4.2.6.8 and 6.1.1.4'
Gd Gd -0.1653 3.9035 'International Tables Vol C Tables 4.2.6.8 and 6.1.1.4'
K K 0.2009 0.2494 'International Tables Vol C Tables 4.2.6.8 and 6.1.1.4'
N N 0.0061 0.0033 'International Tables Vol C Tables 4.2.6.8 and 6.1.1.4'
O O 0.0106 0.0060 'International Tables Vol C Tables 4.2.6.8 and 6.1.1.4'
Si Si 0.0817 0.0704 'International Tables Vol C Tables 4.2.6.8 and 6.1.1.4'

loop_
_geom_angle_atom_site_label_1
_geom_angle_atom_site_label_2
_geom_angle_atom_site_label_3
_geom_angle
_geom_angle_site_symmetry_1
_geom_angle_site_symmetry_3
_geom_angle_publ_flag
N4 Gd1 N3 118.4(2) . . ?
N4 Gd1 N5 111.3(2) . . ?
N3 Gd1 N5 107.63(19) . . ?
N4 Gd1 N2 107.5(2) . . ?
N3 Gd1 N2 116.2(2) . . ?
N5 Gd1 N2 92.8(2) . . ?
N4 Gd1 N1 102.1(2) . . ?
N3 Gd1 N1 95.9(2) . . ?
N5 Gd1 N1 121.2(2) . . ?
N2 Gd1 N1 30.0(2) . . ?
N4 Gd1 Si6 136.14(16) . . ?
N3 Gd1 Si6 95.54(15) . . ?
N5 Gd1 Si6 26.29(15) . . ?
N2 Gd1 Si6 77.15(15) . . ?
N1 Gd1 Si6 100.82(15) . . ?
N1 Gd2 N2 31.4(2) . . ?
N1 Gd2 N6 112.3(2) . . ?
N2 Gd2 N6 126.8(2) . . ?
N1 Gd2 N7 107.7(2) . . ?
N2 Gd2 N7 113.8(2) . . ?
N6 Gd2 N7 115.6(2) . . ?
N1 Gd2 O1 109.4(2) . . ?
N2 Gd2 O1 80.9(2) . . ?
N6 Gd2 O1 90.7(2) . . ?
N7 Gd2 O1 120.3(2) . . ?
N1 Gd2 Si8 138.21(15) . . ?
N2 Gd2 Si8 150.84(16) . . ?
N6 Gd2 Si8 26.71(15) . . ?
N7 Gd2 Si8 95.30(16) . . ?
O1 Gd2 Si8 86.57(14) . . ?
N1 Gd2 Si9 100.46(17) . . ?
N2 Gd2 Si9 120.37(16) . . ?
N6 Gd2 Si9 96.98(16) . . ?
N7 Gd2 Si9 26.56(16) . . ?
O1 Gd2 Si9 143.53(14) . . ?
Si8 Gd2 Si9 84.70(6) . . ?
N3 Si1 C1 111.8(4) . . ?
N3 Si1 C2 117.2(4) . . ?
C1 Si1 C2 102.9(4) . . ?
N3 Si1 C3 112.4(3) . . ?
C1 Si1 C3 109.2(4) . . ?
C2 Si1 C3 102.6(4) . . ?
N3 Si2 C5 112.9(4) . . ?
N3 Si2 C4 115.4(4) . . ?
C5 Si2 C4 103.1(4) . . ?
N3 Si2 C6 112.1(4) . . ?
C5 Si2 C6 105.3(4) . . ?
C4 Si2 C6 107.1(4) . . ?
N4 Si3 C7 111.0(3) . . ?
N4 Si3 C9 114.0(4) . . ?
C7 Si3 C9 103.9(4) . . ?
N4 Si3 C8 111.5(3) . . ?
C7 Si3 C8 108.6(4) . . ?
C9 Si3 C8 107.4(4) . . ?
N4 Si4 C11 115.2(4) . . ?
N4 Si4 C12 109.6(3) . . ?
C11 Si4 C12 105.4(4) . . ?
N4 Si4 C10 114.4(4) . . ?
C11 Si4 C10 104.7(4) . . ?
C12 Si4 C10 106.9(4) . . ?
N5 Si5 C14 112.3(4) . . ?
N5 Si5 C13 112.7(4) . . ?
C14 Si5 C13 109.2(4) . . ?
N5 Si5 C15 113.6(4) . . ?
C14 Si5 C15 104.5(4) . . ?
C13 Si5 C15 104.0(4) . . ?
N5 Si6 C18 111.9(3) . . ?
N5 Si6 C16 115.0(4) . . ?
C18 Si6 C16 103.4(4) . . ?
N5 Si6 C17 112.6(4) . . ?
C18 Si6 C17 107.3(5) . . ?
C16 Si6 C17 106.0(4) . . ?
N5 Si6 Gd1 38.0(2) . . ?
C18 Si6 Gd1 73.9(3) . . ?
C16 Si6 Gd1 128.7(3) . . ?
C17 Si6 Gd1 124.1(3) . . ?
N6 Si7 C014 111.7(4) . . ?
N6 Si7 C00X 110.8(3) . . ?
C014 Si7 C00X 108.9(4) . . ?
N6 Si7 C01K 113.9(4) . . ?
C014 Si7 C01K 106.3(5) . . ?
C00X Si7 C01K 104.8(5) . . ?
N6 Si8 C01R 114.3(5) . . ?
N6 Si8 C01A 109.1(3) . . ?
C01R Si8 C01A 106.3(4) . . ?
N6 Si8 C01L 115.2(4) . . ?
C01R Si8 C01L 105.5(6) . . ?
C01A Si8 C01L 105.8(5) . . ?
N6 Si8 Gd2 37.48(19) . . ?
C01R Si8 Gd2 131.7(4) . . ?
C01A Si8 Gd2 72.0(3) . . ?
C01L Si8 Gd2 121.7(4) . . ?
N7 Si9 C015 108.7(3) . . ?
N7 Si9 C019 114.4(4) . . ?
C015 Si9 C019 106.6(4) . . ?
N7 Si9 C00S 113.6(4) . . ?
C015 Si9 C00S 108.4(4) . . ?
C019 Si9 C00S 104.8(5) . . ?
N7 Si9 Gd2 37.4(2) . . ?
C015 Si9 Gd2 72.0(3) . . ?
C019 Si9 Gd2 119.3(3) . . ?
C00S Si9 Gd2 134.1(3) . . ?
N7 Si10 C01D 109.1(4) . . ?
N7 Si10 C00N 114.3(4) . . ?
C01D Si10 C00N 106.9(4) . . ?
N7 Si10 C01Q 113.0(4) . . ?
C01D Si10 C01Q 106.8(5) . . ?
C00N Si10 C01Q 106.3(4) . . ?
C19 O1 C22 107.7(7) . . ?
C19 O1 Gd2 125.9(5) . . ?
C22 O1 Gd2 125.9(5) . . ?
N2 N1 Gd2 74.4(4) . . ?
N2 N1 Gd1 73.7(4) . . ?
Gd2 N1 Gd1 147.9(3) . . ?
N1 N2 Gd2 74.2(4) . . ?
N1 N2 Gd1 76.4(4) . . ?
Gd2 N2 Gd1 150.4(3) . . ?
Si2 N3 Si1 119.5(3) . . ?
Si2 N3 Gd1 123.3(3) . . ?
Si1 N3 Gd1 116.9(3) . . ?
Si4 N4 Si3 118.2(3) . . ?
Si4 N4 Gd1 121.7(3) . . ?
Si3 N4 Gd1 120.0(3) . . ?
Si6 N5 Si5 121.6(4) . . ?
Si6 N5 Gd1 115.7(3) . . ?
Si5 N5 Gd1 122.4(3) . . ?
Si8 N6 Si7 120.5(3) . . ?
Si8 N6 Gd2 115.8(3) . . ?
Si7 N6 Gd2 123.6(3) . . ?
Si9 N7 Si10 124.2(4) . . ?
Si9 N7 Gd2 116.0(3) . . ?
Si10 N7 Gd2 119.8(3) . . ?
O1 C19 C20 106.1(8) . . ?
C19 C20 C21 104.2(9) . . ?
C22 C21 C20 106.0(10) . . ?
C21 C22 O1 104.8(9) . . ?
O6 K1 O2 82.5(5) . . ?
O6 K1 O5 97.5(5) . . ?
O2 K1 O5 170.1(3) . . ?
O6 K1 O4 100.5(4) . . ?
O2 K1 O4 87.1(3) . . ?
O5 K1 O4 83.1(3) . . ?
O6 K1 O7 86.6(6) . . ?
O2 K1 O7 109.3(4) . . ?
O5 K1 O7 80.6(4) . . ?
O4 K1 O7 162.9(4) . . ?
O6 K1 O3 157.7(5) . . ?
O2 K1 O3 83.3(3) . . ?
O5 K1 O3 99.4(3) . . ?
O4 K1 O3 95.8(3) . . ?
O7 K1 O3 81.9(4) . . ?
C23 O2 C26 108.4(13) . . ?
C23 O2 K1 123.9(9) . . ?
C26 O2 K1 123.5(10) . . ?
C30 O3 C27 109.8(10) . . ?
C30 O3 K1 117.2(8) . . ?
C27 O3 K1 123.2(7) . . ?
C31 O4 C34 110.0(10) . . ?
C31 O4 K1 130.0(8) . . ?
C34 O4 K1 116.8(7) . . ?
C35 O5 C38 108.3(11) . . ?
C35 O5 K1 127.0(9) . . ?
C38 O5 K1 122.8(9) . . ?
C39 O6 C42 100(2) . . ?
C39 O6 K1 123.4(15) . . ?
C42 O6 K1 136.5(16) . . ?
C43 O7 C46 90(2) . . ?
C43 O7 K1 116.8(15) . . ?
C46 O7 K1 130(2) . . ?
O2 C23 C24 106.5(11) . . ?
C25 C24 C23 96.3(11) . . ?
C24 C25 C26 105.1(12) . . ?
O2 C26 C25 105.0(14) . . ?
O3 C27 C28 105.6(12) . . ?
C29 C28 C27 102.1(15) . . ?
C30 C29 C28 106.9(17) . . ?
O3 C30 C29 102.7(13) . . ?
O4 C31 C32 106.2(13) . . ?
C33 C32 C31 105.5(14) . . ?
C32 C33 C34 107.7(14) . . ?
O4 C34 C33 103.9(11) . . ?
C36 C35 O5 105.8(11) . . ?
C35 C36 C37 104.6(10) . . ?
C38 C37 C36 103.0(10) . . ?
O5 C38 C37 105.2(11) . . ?
O6 C39 C40 108(2) . . ?
C41 C40 C39 105.7(17) . . ?
C42 C41 C40 104.6(18) . . ?
C41 C42 O6 106(2) . . ?
C44 C43 O7 119(2) . . ?
C44 C43 C46 74.6(15) . . ?
O7 C43 C46 45.6(11) . . ?
C45 C44 C43 106.5(18) . . ?
C44 C45 C46 105.7(16) . . ?
C45 C46 O7 116(2) . . ?

loop_
_geom_bond_atom_site_label_1
_geom_bond_atom_site_label_2
_geom_bond_distance
_geom_bond_site_symmetry_2
_geom_bond_publ_flag
Gd1 N4 2.333(6) . ?
Gd1 N3 2.357(6) . ?
Gd1 N5 2.362(6) . ?
Gd1 N2 2.399(6) . ?
Gd1 N1 2.429(6) . ?
Gd1 Si6 3.455(2) . ?
Gd2 N1 2.306(7) . ?
Gd2 N2 2.308(6) . ?
Gd2 N6 2.310(6) . ?
Gd2 N7 2.313(6) . ?
Gd2 O1 2.460(6) . ?
Gd2 Si8 3.417(2) . ?
Gd2 Si9 3.421(2) . ?
Si1 N3 1.718(6) . ?
Si1 C1 1.881(9) . ?
Si1 C2 1.889(9) . ?
Si1 C3 1.903(8) . ?
Si2 N3 1.708(7) . ?
Si2 C5 1.861(9) . ?
Si2 C4 1.881(9) . ?
Si2 C6 1.900(9) . ?
Si3 N4 1.726(6) . ?
Si3 C7 1.876(9) . ?
Si3 C9 1.880(8) . ?
Si3 C8 1.883(9) . ?
Si4 N4 1.708(7) . ?
Si4 C11 1.875(8) . ?
Si4 C12 1.878(8) . ?
Si4 C10 1.892(9) . ?
Si5 N5 1.710(6) . ?
Si5 C14 1.870(9) . ?
Si5 C13 1.890(9) . ?
Si5 C15 1.891(8) . ?
Si6 N5 1.698(6) . ?
Si6 C18 1.872(9) . ?
Si6 C16 1.893(8) . ?
Si6 C17 1.899(10) . ?
Si7 N6 1.727(6) . ?
Si7 C014 1.861(9) . ?
Si7 C00X 1.877(9) . ?
Si7 C01K 1.892(10) . ?
Si8 N6 1.706(6) . ?
Si8 C01R 1.880(11) . ?
Si8 C01A 1.882(8) . ?
Si8 C01L 1.884(11) . ?
Si9 N7 1.702(7) . ?
Si9 C015 1.879(8) . ?
Si9 C019 1.886(9) . ?
Si9 C00S 1.906(9) . ?
Si10 N7 1.704(6) . ?
Si10 C01D 1.870(9) . ?
Si10 C00N 1.882(8) . ?
Si10 C01Q 1.886(9) . ?
O1 C19 1.453(10) . ?
O1 C22 1.463(11) . ?
N1 N2 1.248(8) . ?
C19 C20 1.512(14) . ?
C20 C21 1.515(17) . ?
C21 C22 1.429(17) . ?
K1 O6 2.598(18) . ?
K1 O2 2.627(11) . ?
K1 O5 2.677(13) . ?
K1 O4 2.678(9) . ?
K1 O7 2.738(18) . ?
K1 O3 2.746(8) . ?
O2 C23 1.408(16) . ?
O2 C26 1.41(2) . ?
O3 C30 1.396(16) . ?
O3 C27 1.397(14) . ?
O4 C31 1.414(18) . ?
O4 C34 1.426(14) . ?
O5 C35 1.447(18) . ?
O5 C38 1.480(17) . ?
O6 C39 1.41(3) . ?
O6 C42 1.50(3) . ?
O7 C43 1.39(2) . ?
O7 C46 1.44(2) . ?
C23 C24 1.538(18) . ?
C24 C25 1.497(18) . ?
C25 C26 1.54(2) . ?
C27 C28 1.51(2) . ?
C28 C29 1.48(3) . ?
C29 C30 1.43(2) . ?
C31 C32 1.50(2) . ?
C32 C33 1.38(2) . ?
C33 C34 1.491(19) . ?
C35 C36 1.427(16) . ?
C36 C37 1.515(16) . ?
C37 C38 1.483(17) . ?
C39 C40 1.49(3) . ?
C40 C41 1.41(2) . ?
C41 C42 1.39(3) . ?
C43 C44 1.29(2) . ?
C43 C46 2.01(4) . ?
C44 C45 1.28(2) . ?
C45 C46 1.33(2) . ?
